data_1530453
loop_
_publ_author_name
'Mukhtarova, N.N.'
'Rastsvetaeva, R.K.'
'Ilyukhin, V.V.'
'Belov, N.V.'

_publ_section_title
;
 Crystal structure of K In (S O4)2 (H2 O)4
;
_journal_name_full 'Doklady Akademii Nauk SSSR'
_journal_page_first 589
_journal_page_last 593
_journal_volume 245
_journal_year 1979
_chemical_formula_sum 'H8 In K O12 S2'
_chemical_name_systematic 'K In (S O4)2 (H2 O)4'
_space_group_IT_number 14
_symmetry_space_group_name_Hall '-P 2bc'
_symmetry_space_group_name_H-M 'P 1 1 21/b'
_cell_angle_alpha 90
_cell_angle_beta 90
_cell_angle_gamma 103.23
_cell_formula_units_Z 4
_cell_length_a 10.606
_cell_length_b 9.231
_cell_length_c 10.654
_cell_volume 1015.385
_citation_journal_id_ASTM DANKAS
_cod_data_source_file Mukhtarova_DANKAS_1979_464.cif
_cod_data_source_block H8In1K1O12S2
_cod_original_sg_symbol_Hall '-P 2ybc (-x,z,y)'
_cod_original_formula_sum 'H8 In1 K1 O12 S2'
_cod_database_code 1530453

loop_
_symmetry_equiv_pos_as_xyz
x,y,z
-x,-y+1/2,z+1/2
-x,-y,-z
x,y-1/2,-z-1/2

loop_
_atom_site_label
_atom_site_type_symbol
_atom_site_fract_x
_atom_site_fract_y
_atom_site_fract_z
_atom_site_occupancy
_atom_site_U_iso_or_equiv
O7 O-2 -0.004 0.3566 0.2853 1 0.0
K1 K+1 0.3218 0.4622 0.257 1 0.0
O8 O-2 0.7676 0.2752 0.2422 1 0.0
S2 S+6 0.8957 0.3572 0.194 1 0.0
O5 O-2 0.5599 0.7134 0.0959 1 0.0
O3 O-2 0.407 0.8395 0.0041 1 0.0
O2 O-2 0.8808 0.5128 0.1728 1 0.0
In1 In+3 0.28964 0.40516 0.86539 1 0.0
S1 S+6 0.5279 0.2832 0.0147 1 0.0
O9 O-2 0.1795 0.2929 0.0226 1 0.0
O12 O-2 0.6034 0.5 0.2976 1 0.0
O4 O-2 0.6274 0.4242 0.0081 1 0.0
O6 O-2 0.4579 0.2751 0.1306 1 0.0
O1 O-2 0.9243 0.294 0.0762 1 0.0
O11 O-2 0.1803 0.6669 0.1786 1 0.0
O10 O-2 0.158 0.5054 0.4636 1 0.0
